data_2204667
loop_
_publ_author_name
'Sema \"Ozt\"urk Y\?ild\?ir\?im'
'Mehmet Akkurt'
'Metin Kopar\?ir'
'Ahmet Cans\?iz'
'Memet \,Sekerci'
'Frank W. Heinemann'

_publ_section_title
;
 3-Benzyl-4-(4-methylphenyl)-1<i>H</i>-1,2,4-triazole-5(4<i>H</i>)-thione
;
_journal_issue 12
_journal_name_full 'Acta Crystallographica Section E'
_journal_page_first o2281
_journal_page_last o2283
_journal_paper_doi 10.1107/S1600536804028302
_journal_volume 60
_journal_year 2004
_chemical_formula_iupac 'C16 H15 N3 S'
_chemical_formula_moiety 'C16 H15 N3 S'
_chemical_formula_sum 'C16 H15 N3 S'
_chemical_formula_weight 281.38
_chemical_name_systematic
;
3-Benzyl-4-(4-methylphenyl)-1H-1,2,4-triazole-5(4H)-thione
;
_space_group_IT_number 14
_symmetry_cell_setting monoclinic
_symmetry_space_group_name_Hall '-P 2yn'
_symmetry_space_group_name_H-M 'P 1 21/n 1'
_atom_sites_solution_hydrogens geom
_atom_sites_solution_primary direct
_atom_sites_solution_secondary difmap
_cell_angle_alpha 90
_cell_angle_beta 95.488(7)
_cell_angle_gamma 90
_cell_formula_units_Z 4
_cell_length_a 12.3833(12)
_cell_length_b 7.2297(5)
_cell_length_c 15.8926(15)
_cell_measurement_reflns_used 119
_cell_measurement_temperature 100
_cell_measurement_theta_max 20
_cell_measurement_theta_min 6
_cell_volume 1416.3(2)
_computing_cell_refinement 'EVALCCD (Duisenberg et al., 2003)'
_computing_data_collection 'COLLECT (Nonius, 1999)'
_computing_data_reduction EVALCCD
_computing_molecular_graphics 'ORTEP-3 for Windows (Farrugia, 1997) and PLATON (Spek, 2003)'
_computing_publication_material 'WinGX (Farrugia, 1999)'
_computing_structure_refinement 'SHELXL97 (Sheldrick, 1997)'
_computing_structure_solution 'SHELXS97 (Sheldrick, 1997)'
_diffrn_ambient_temperature 100
_diffrn_detector_area_resol_mean 9
_diffrn_measured_fraction_theta_full 0.986
_diffrn_measured_fraction_theta_max 0.986
_diffrn_measurement_device_type 'Bruker--Nonius KappaCCD'
_diffrn_measurement_method \w-\f
_diffrn_radiation_monochromator graphite
_diffrn_radiation_source 'fine-focus sealed tube'
_diffrn_radiation_type MoK\a
_diffrn_radiation_wavelength 0.71069
_diffrn_reflns_av_R_equivalents 0.0474
_diffrn_reflns_av_sigmaI/netI 0.0402
_diffrn_reflns_limit_h_max 16
_diffrn_reflns_limit_h_min -16
_diffrn_reflns_limit_k_max 9
_diffrn_reflns_limit_k_min -9
_diffrn_reflns_limit_l_max 21
_diffrn_reflns_limit_l_min -21
_diffrn_reflns_number 21959
_diffrn_reflns_reduction_process ' ?'
_diffrn_reflns_theta_full 28.99
_diffrn_reflns_theta_max 28.99
_diffrn_reflns_theta_min 2.57
_diffrn_standards_decay_% 0
_diffrn_standards_interval_count 0
_diffrn_standards_interval_time 0
_diffrn_standards_number 0
_exptl_absorpt_coefficient_mu 0.221
_exptl_absorpt_correction_T_max 0.962
_exptl_absorpt_correction_T_min 0.929
_exptl_absorpt_correction_type multi-scan
_exptl_absorpt_process_details '(SADABS; Sheldrick, 2002)'
_exptl_crystal_colour colorless
_exptl_crystal_density_diffrn 1.320
_exptl_crystal_density_method 'Not Measured'
_exptl_crystal_description prism
_exptl_crystal_F_000 592
_exptl_crystal_size_max 0.27
_exptl_crystal_size_mid 0.23
_exptl_crystal_size_min 0.18
_refine_diff_density_max 0.289
_refine_diff_density_min -0.260
_refine_ls_extinction_method none
_refine_ls_goodness_of_fit_ref 1.023
_refine_ls_hydrogen_treatment constr
_refine_ls_matrix_type full
_refine_ls_number_parameters 182
_refine_ls_number_reflns 3712
_refine_ls_number_restraints 0
_refine_ls_restrained_S_all 1.023
_refine_ls_R_factor_all 0.0616
_refine_ls_R_factor_gt 0.0380
_refine_ls_shift/su_max 0.001
_refine_ls_shift/su_mean 0.000
_refine_ls_structure_factor_coef Fsqd
_refine_ls_weighting_details 'calc w = 1/[\s^2^(Fo^2^)+(0.0358P)^2^+0.5394P] where P = (Fo^2^+2Fc^2^)/3'
_refine_ls_weighting_scheme calc
_refine_ls_wR_factor_gt 0.0770
_refine_ls_wR_factor_ref 0.0835
_reflns_number_gt 2826
_reflns_number_total 3712
_reflns_threshold_expression I>2\s(I)
_cod_data_source_file dn6168.cif
_cod_data_source_block III
_cod_original_sg_symbol_H-M 'P 21/n'
_cod_database_code 2204667
_cod_database_fobs_code 2204667

loop_
_symmetry_equiv_pos_as_xyz
x,y,z
1/2-x,1/2+y,1/2-z
-x,-y,-z
1/2+x,1/2-y,1/2+z

loop_
_atom_site_label
_atom_site_fract_x
_atom_site_fract_y
_atom_site_fract_z
_atom_site_U_iso_or_equiv
_atom_site_adp_type
_atom_site_calc_flag
_atom_site_refinement_flags
_atom_site_occupancy
_atom_site_type_symbol
S1 0.67738(3) 0.08160(5) 0.53396(2) 0.01974(10) Uani d . 1 S
N1 0.61470(8) 0.40811(15) 0.60413(6) 0.0122(2) Uani d . 1 N
N2 0.48167(8) 0.23892(16) 0.55565(7) 0.0145(2) Uani d . 1 N
H2 0.4445 0.1488 0.5324 0.017 Uiso calc R 1 H
N3 0.43514(9) 0.39370(16) 0.58803(7) 0.0151(2) Uani d . 1 N
C1 0.59049(10) 0.24270(19) 0.56397(8) 0.0137(3) Uani d . 1 C
C2 0.51772(10) 0.49402(19) 0.61714(8) 0.0127(3) Uani d . 1 C
C3 0.50846(10) 0.67703(18) 0.65983(8) 0.0141(3) Uani d . 1 C
H3A 0.4622 0.7579 0.6234 0.017 Uiso calc R 1 H
H3B 0.5797 0.7336 0.6685 0.017 Uiso calc R 1 H
C4 0.46167(10) 0.65838(18) 0.74475(8) 0.0128(3) Uani d . 1 C
C5 0.34989(11) 0.6508(2) 0.74803(9) 0.0199(3) Uani d . 1 C
H5 0.3038 0.6584 0.6984 0.024 Uiso calc R 1 H
C6 0.30684(11) 0.6319(2) 0.82493(9) 0.0246(3) Uani d . 1 C
H6 0.2320 0.6265 0.8266 0.030 Uiso calc R 1 H
C7 0.37477(11) 0.6211(2) 0.89931(9) 0.0212(3) Uani d . 1 C
H7 0.3457 0.6089 0.9508 0.025 Uiso calc R 1 H
C8 0.48597(11) 0.6287(2) 0.89664(8) 0.0174(3) Uani d . 1 C
H8 0.5317 0.6213 0.9465 0.021 Uiso calc R 1 H
C9 0.52944(10) 0.64722(19) 0.81967(8) 0.0139(3) Uani d . 1 C
H9 0.6043 0.6522 0.8182 0.017 Uiso calc R 1 H
C10 0.72313(10) 0.47839(18) 0.62399(8) 0.0135(3) Uani d . 1 C
C11 0.76536(11) 0.49511(19) 0.70767(8) 0.0153(3) Uani d . 1 C
H11 0.7239 0.4632 0.7513 0.018 Uiso calc R 1 H
C12 0.87073(11) 0.56043(19) 0.72523(9) 0.0185(3) Uani d . 1 C
H12 0.8988 0.5755 0.7812 0.022 Uiso calc R 1 H
C13 0.93500(11) 0.60373(19) 0.66092(10) 0.0198(3) Uani d . 1 C
C14 0.88981(11) 0.5865(2) 0.57765(9) 0.0203(3) Uani d . 1 C
H14 0.9315 0.6161 0.5339 0.024 Uiso calc R 1 H
C15 0.78405(11) 0.52630(19) 0.55847(9) 0.0173(3) Uani d . 1 C
H15 0.7544 0.5182 0.5026 0.021 Uiso calc R 1 H
C16 1.05259(11) 0.6560(2) 0.68058(11) 0.0285(4) Uani d . 1 C
H16A 1.0603 0.7325 0.7302 0.043 Uiso calc R 1 H
H16B 1.0769 0.7227 0.6337 0.043 Uiso calc R 1 H
H16C 1.0954 0.5460 0.6904 0.043 Uiso calc R 1 H

loop_
_atom_site_aniso_label
_atom_site_aniso_U_11
_atom_site_aniso_U_22
_atom_site_aniso_U_33
_atom_site_aniso_U_12
_atom_site_aniso_U_13
_atom_site_aniso_U_23
S1 0.01296(16) 0.01890(19) 0.02729(19) 0.00080(13) 0.00151(12) -0.01105(15)
N1 0.0118(5) 0.0131(6) 0.0116(5) -0.0009(4) 0.0006(4) -0.0016(4)
N2 0.0129(5) 0.0156(6) 0.0150(5) -0.0012(4) 0.0016(4) -0.0061(4)
N3 0.0160(5) 0.0153(6) 0.0142(5) 0.0007(4) 0.0024(4) -0.0039(4)
C1 0.0144(6) 0.0153(7) 0.0114(6) -0.0009(5) 0.0013(5) -0.0019(5)
C2 0.0137(6) 0.0149(7) 0.0094(6) -0.0002(5) 0.0012(4) 0.0005(5)
C3 0.0157(6) 0.0123(7) 0.0142(6) 0.0004(5) 0.0017(5) -0.0014(5)
C4 0.0153(6) 0.0091(6) 0.0144(6) 0.0000(5) 0.0033(5) -0.0028(5)
C5 0.0157(6) 0.0260(8) 0.0175(7) 0.0019(6) -0.0010(5) -0.0056(6)
C6 0.0142(6) 0.0338(9) 0.0267(8) -0.0028(6) 0.0062(6) -0.0089(7)
C7 0.0238(7) 0.0241(8) 0.0170(7) -0.0051(6) 0.0088(5) -0.0049(6)
C8 0.0216(7) 0.0170(7) 0.0133(6) -0.0027(5) -0.0005(5) -0.0009(5)
C9 0.0130(6) 0.0115(6) 0.0172(6) -0.0008(5) 0.0016(5) -0.0016(5)
C10 0.0116(6) 0.0109(6) 0.0174(6) -0.0005(5) -0.0005(5) -0.0021(5)
C11 0.0185(6) 0.0120(7) 0.0152(6) 0.0036(5) -0.0003(5) -0.0020(5)
C12 0.0208(7) 0.0111(7) 0.0220(7) 0.0041(5) -0.0073(5) -0.0051(5)
C13 0.0156(6) 0.0089(7) 0.0334(8) 0.0008(5) -0.0058(6) 0.0012(6)
C14 0.0153(6) 0.0189(7) 0.0269(7) -0.0010(6) 0.0025(5) 0.0081(6)
C15 0.0159(6) 0.0190(7) 0.0164(6) 0.0003(5) -0.0023(5) 0.0007(5)
C16 0.0171(7) 0.0179(8) 0.0481(10) -0.0015(6) -0.0099(7) 0.0023(7)

loop_
_atom_type_symbol
_atom_type_description
_atom_type_scat_dispersion_real
_atom_type_scat_dispersion_imag
_atom_type_scat_source
S S 0.1246 0.1234 'International Tables Vol C Tables 4.2.6.8 and 6.1.1.4'
N N 0.0061 0.0033 'International Tables Vol C Tables 4.2.6.8 and 6.1.1.4'
H H 0.0000 0.0000 'International Tables Vol C Tables 4.2.6.8 and 6.1.1.4'
C C 0.0033 0.0016 'International Tables Vol C Tables 4.2.6.8 and 6.1.1.4'

loop_
_geom_angle_atom_site_label_1
_geom_angle_atom_site_label_2
_geom_angle_atom_site_label_3
_geom_angle
_geom_angle_publ_flag
C1 N1 C2 107.80(10) y
C1 N1 C10 124.41(11) y
C2 N1 C10 127.72(11) y
C1 N2 N3 113.44(11) y
C1 N2 H2 123.3 ?
N3 N2 H2 123.3 ?
C2 N3 N2 104.03(10) y
N2 C1 N1 103.64(11) ?
N2 C1 S1 128.35(10) ?
N1 C1 S1 128.00(10) ?
N3 C2 N1 111.09(11) ?
N3 C2 C3 124.19(11) ?
N1 C2 C3 124.71(11) ?
C2 C3 C4 112.04(11) ?
C2 C3 H3A 109.2 ?
C4 C3 H3A 109.2 ?
C2 C3 H3B 109.2 ?
C4 C3 H3B 109.2 ?
H3A C3 H3B 107.9 ?
C5 C4 C9 119.09(12) ?
C5 C4 C3 120.02(11) ?
C9 C4 C3 120.89(11) ?
C6 C5 C4 120.33(13) ?
C6 C5 H5 119.8 ?
C4 C5 H5 119.8 ?
C5 C6 C7 120.29(13) ?
C5 C6 H6 119.9 ?
C7 C6 H6 119.9 ?
C8 C7 C6 119.77(12) ?
C8 C7 H7 120.1 ?
C6 C7 H7 120.1 ?
C7 C8 C9 120.11(13) ?
C7 C8 H8 119.9 ?
C9 C8 H8 119.9 ?
C8 C9 C4 120.41(12) ?
C8 C9 H9 119.8 ?
C4 C9 H9 119.8 ?
C15 C10 C11 121.05(12) ?
C15 C10 N1 119.05(11) ?
C11 C10 N1 119.89(11) ?
C10 C11 C12 118.85(13) ?
C10 C11 H11 120.6 ?
C12 C11 H11 120.6 ?
C13 C12 C11 121.41(13) ?
C13 C12 H12 119.3 ?
C11 C12 H12 119.3 ?
C12 C13 C14 118.20(12) ?
C12 C13 C16 120.90(13) ?
C14 C13 C16 120.79(14) ?
C15 C14 C13 121.51(13) ?
C15 C14 H14 119.2 ?
C13 C14 H14 119.2 ?
C14 C15 C10 118.93(13) ?
C14 C15 H15 120.5 ?
C10 C15 H15 120.5 ?
C13 C16 H16A 109.5 ?
C13 C16 H16B 109.5 ?
H16A C16 H16B 109.5 ?
C13 C16 H16C 109.5 ?
H16A C16 H16C 109.5 ?
H16B C16 H16C 109.5 ?

loop_
_geom_bond_atom_site_label_1
_geom_bond_atom_site_label_2
_geom_bond_distance
_geom_bond_publ_flag
S1 C1 1.6853(13) y
N1 C1 1.3750(17) y
N1 C2 1.3850(16) y
N1 C10 1.4421(16) y
N2 C1 1.3417(16) y
N2 N3 1.3805(15) y
N2 H2 0.8600 ?
N3 C2 1.3021(17) ?
C2 C3 1.4963(18) ?
C3 C4 1.5247(17) ?
C3 H3A 0.9700 ?
C3 H3B 0.9700 ?
C4 C5 1.3913(18) ?
C4 C9 1.3919(18) ?
C5 C6 1.386(2) ?
C5 H5 0.9300 ?
C6 C7 1.386(2) ?
C6 H6 0.9300 ?
C7 C8 1.3828(19) ?
C7 H7 0.9300 ?
C8 C9 1.3892(18) ?
C8 H8 0.9300 ?
C9 H9 0.9300 ?
C10 C15 1.3869(19) ?
C10 C11 1.3870(18) ?
C11 C12 1.3905(19) ?
C11 H11 0.9300 ?
C12 C13 1.390(2) ?
C12 H12 0.9300 ?
C13 C14 1.392(2) ?
C13 C16 1.5079(19) ?
C14 C15 1.3861(19) ?
C14 H14 0.9300 ?
C15 H15 0.9300 ?
C16 H16A 0.9600 ?
C16 H16B 0.9600 ?
C16 H16C 0.9600 ?

loop_
_geom_hbond_atom_site_label_D
_geom_hbond_atom_site_label_H
_geom_hbond_atom_site_label_A
_geom_hbond_site_symmetry_A
_geom_hbond_distance_DH
_geom_hbond_distance_HA
_geom_hbond_distance_DA
_geom_hbond_angle_DHA
N2 H2 S1 3_656 0.86 2.42 3.2772(12) 174

loop_
_cod_related_entry_id
_cod_related_entry_database
_cod_related_entry_code
1 ChemSpider 827360
